data_1545622
loop_
_publ_author_name
'Benharref, Ahmed'
'El Ammari, Lahcen'
'Saadi, Mohamed'
'Mazoir, Noureddine'
'Berraho, Moha'

_publ_section_title
;
 (1<i>S</i>,3<i>R</i>,8<i>R</i>)-2,2-Dichloro-3,7,7,10-tetramethyl-11-methylenetricyclo[6.4.0.0^1,3^]dodec-9-ene
;
_journal_issue 3
_journal_name_full IUCrData
_journal_page_first x170421
_journal_paper_doi 10.1107/S2414314617004217
_journal_volume 2
_journal_year 2017
_chemical_formula_iupac 'C17 H24 Cl2'
_chemical_formula_moiety 'C17 H24 Cl2'
_chemical_formula_sum 'C17 H24 Cl2'
_chemical_formula_weight 299.26
_chemical_name_systematic
(1<i>S</i>,3<i>R</i>,8<i>R</i>)-2,2-Dichloro-3,7,7,10-tetramethyl-11-methylenetricyclo[6.4.0.0^1,3^]dodec-9-ene
_space_group_crystal_system orthorhombic
_space_group_IT_number 19
_space_group_name_Hall 'P 2ac 2ab'
_space_group_name_H-M_alt 'P 21 21 21'
_symmetry_space_group_name_Hall 'P 2ac 2ab'
_symmetry_space_group_name_H-M 'P 21 21 21'
_atom_sites_solution_hydrogens geom
_atom_sites_solution_primary direct
_atom_sites_solution_secondary difmap
_audit_creation_method SHELXL-2014/7
_cell_angle_alpha 90
_cell_angle_beta 90
_cell_angle_gamma 90
_cell_formula_units_Z 4
_cell_length_a 6.5995(3)
_cell_length_b 13.4865(4)
_cell_length_c 18.2435(7)
_cell_measurement_reflns_used 3322
_cell_measurement_temperature 296(2)
_cell_measurement_theta_max 26.4
_cell_measurement_theta_min 2.7
_cell_volume 1623.75(11)
_computing_cell_refinement
;
SAINT (Bruker, 2009)
;
_computing_data_collection
;
APEX2 (Bruker, 2009)
;
_computing_data_reduction
;
SAINT (Bruker, 2009)
;
_computing_molecular_graphics
;
ORTEP-3 for Windows (Farrugia, 2012)
;
_computing_publication_material
;
publCIF (Westrip, 2010)
;
_computing_structure_refinement
;
SHELXL2014 (Sheldrick, 2015)
;
_computing_structure_solution
;
SHELXS2014 (Sheldrick, 2008)
;
_diffrn_ambient_temperature 296(2)
_diffrn_measured_fraction_theta_full 0.998
_diffrn_measured_fraction_theta_max 0.998
_diffrn_measurement_device_type 'Bruker X8 APEX'
_diffrn_measurement_method '\f and \w scans'
_diffrn_radiation_type MoK\a
_diffrn_radiation_wavelength 0.71073
_diffrn_reflns_av_R_equivalents 0.0613
_diffrn_reflns_limit_h_max 8
_diffrn_reflns_limit_h_min -8
_diffrn_reflns_limit_k_max 16
_diffrn_reflns_limit_k_min -14
_diffrn_reflns_limit_l_max 22
_diffrn_reflns_limit_l_min -22
_diffrn_reflns_number 22208
_diffrn_reflns_theta_full 25.242
_diffrn_reflns_theta_max 26.358
_diffrn_reflns_theta_min 2.696
_exptl_absorpt_coefficient_mu 0.386
_exptl_absorpt_correction_T_max 0.7464
_exptl_absorpt_correction_T_min 0.6608
_exptl_absorpt_correction_type multi-scan
_exptl_absorpt_process_details
;
(SADABS; Bruker, 2009)
;
_exptl_crystal_colour colourless
_exptl_crystal_density_diffrn 1.224
_exptl_crystal_density_method 'not measured'
_exptl_crystal_description prismatic
_exptl_crystal_F_000 640
_exptl_crystal_size_max 0.24
_exptl_crystal_size_mid 0.2
_exptl_crystal_size_min 0.15
_refine_diff_density_max 0.215
_refine_diff_density_min -0.176
_refine_ls_abs_structure_details
;
Flack <i>x</i> determined using 811 quotients
[(<i>I</i>^+^)-(<i>I</i>^-^)]/[(<i>I</i>^+^)+(<i>I</i>^-^)]
(Parsons <i>et al.</i>,  2013)
;
_refine_ls_abs_structure_Flack -0.02(4)
_refine_ls_extinction_method none
_refine_ls_goodness_of_fit_ref 1.019
_refine_ls_hydrogen_treatment constr
_refine_ls_matrix_type full
_refine_ls_number_parameters 176
_refine_ls_number_reflns 3322
_refine_ls_number_restraints 0
_refine_ls_restrained_S_all 1.019
_refine_ls_R_factor_all 0.0740
_refine_ls_R_factor_gt 0.0435
_refine_ls_shift/su_max 0.000
_refine_ls_shift/su_mean 0.000
_refine_ls_structure_factor_coef Fsqd
_refine_ls_weighting_details 'w=1/[\s^2^(Fo^2^)+(0.0405P)^2^+0.3683P] where P=(Fo^2^+2Fc^2^)/3'
_refine_ls_weighting_scheme calc
_refine_ls_wR_factor_gt 0.0891
_refine_ls_wR_factor_ref 0.1017
_reflns_number_gt 2402
_reflns_number_total 3322
_reflns_threshold_expression 'I > 2\s(I)'
_cod_data_source_file ff4014sup1.cif
_cod_data_source_block I
_cod_database_code 1545622
_shelx_space_group_comment
;
The symmetry employed for this shelxl refinement is uniquely defined
by the following loop, which should always be used as a source of
symmetry information in preference to the above space-group names.
They are only intended as comments.
;

loop_
_space_group_symop_operation_xyz
'x, y, z'
'-x+1/2, -y, z+1/2'
'-x, y+1/2, -z+1/2'
'x+1/2, -y+1/2, -z'

loop_
_atom_site_type_symbol
_atom_site_label
_atom_site_fract_x
_atom_site_fract_y
_atom_site_fract_z
_atom_site_U_iso_or_equiv
_atom_site_adp_type
_atom_site_calc_flag
_atom_site_occupancy
Cl Cl1 0.74059(16) 0.48733(7) 0.22743(5) 0.0593(3) Uani d 1
Cl Cl2 0.31946(19) 0.46806(9) 0.19407(6) 0.0729(4) Uani d 1
C C8 0.6086(5) 0.4877(2) 0.39470(17) 0.0373(8) Uani d 1
H H8 0.7361 0.5033 0.3697 0.045 Uiso calc 1
C C1 0.4414(5) 0.5081(2) 0.34001(19) 0.0393(8) Uani d 1
C C10 0.4643(8) 0.3142(3) 0.3983(2) 0.0558(12) Uani d 1
C C7 0.6048(6) 0.5533(3) 0.4665(2) 0.0472(9) Uani d 1
C C9 0.6143(7) 0.3785(3) 0.4108(2) 0.0504(10) Uani d 1
H H9 0.7326 0.3534 0.4314 0.060 Uiso calc 1
C C3 0.4449(6) 0.6081(3) 0.2991(2) 0.0469(9) Uani d 1
C C2 0.4937(6) 0.5133(3) 0.25931(19) 0.0448(9) Uani d 1
C C12 0.2456(6) 0.4582(3) 0.3607(2) 0.0566(10) Uani d 1
H H12A 0.1445 0.4717 0.3234 0.068 Uiso calc 1
H H12B 0.1971 0.4855 0.4067 0.068 Uiso calc 1
C C11 0.2719(7) 0.3478(3) 0.3686(2) 0.0574(11) Uani d 1
C C4 0.6192(7) 0.6770(3) 0.3179(2) 0.0587(12) Uani d 1
H H4A 0.6261 0.7295 0.2816 0.070 Uiso calc 1
H H4B 0.7454 0.6401 0.3158 0.070 Uiso calc 1
C C6 0.5094(9) 0.6556(3) 0.4524(2) 0.0707(14) Uani d 1
H H6A 0.3678 0.6449 0.4405 0.085 Uiso calc 1
H H6B 0.5128 0.6918 0.4983 0.085 Uiso calc 1
C C5 0.5962(9) 0.7228(3) 0.3940(2) 0.0722(15) Uani d 1
H H5A 0.7284 0.7454 0.4102 0.087 Uiso calc 1
H H5B 0.5099 0.7808 0.3899 0.087 Uiso calc 1
C C15 0.4846(8) 0.5050(4) 0.5288(2) 0.0763(14) Uani d 1
H H15A 0.4894 0.5469 0.5714 0.115 Uiso calc 1
H H15B 0.5428 0.4417 0.5404 0.115 Uiso calc 1
H H15C 0.3463 0.4963 0.5139 0.115 Uiso calc 1
C C16 0.8238(8) 0.5643(4) 0.4931(3) 0.0816(16) Uani d 1
H H16A 0.8256 0.6009 0.5382 0.122 Uiso calc 1
H H16B 0.9016 0.5991 0.4568 0.122 Uiso calc 1
H H16C 0.8815 0.4998 0.5009 0.122 Uiso calc 1
C C17 0.2504(8) 0.6630(3) 0.2818(3) 0.0804(15) Uani d 1
H H17A 0.2037 0.6968 0.3250 0.121 Uiso calc 1
H H17B 0.1493 0.6165 0.2660 0.121 Uiso calc 1
H H17C 0.2750 0.7104 0.2436 0.121 Uiso calc 1
C C14 0.4937(10) 0.2054(3) 0.4160(3) 0.095(2) Uani d 1
H H14A 0.6291 0.1949 0.4336 0.142 Uiso calc 1
H H14B 0.4721 0.1666 0.3726 0.142 Uiso calc 1
H H14C 0.3984 0.1858 0.4530 0.142 Uiso calc 1
C C13 0.1223(9) 0.2868(4) 0.3491(3) 0.0899(17) Uani d 1
H H13A 0.1381 0.2186 0.3542 0.108 Uiso calc 1
H H13B 0.0021 0.3124 0.3304 0.108 Uiso calc 1

loop_
_atom_site_aniso_label
_atom_site_aniso_U_11
_atom_site_aniso_U_22
_atom_site_aniso_U_33
_atom_site_aniso_U_12
_atom_site_aniso_U_13
_atom_site_aniso_U_23
Cl1 0.0631(6) 0.0683(6) 0.0464(5) 0.0108(6) 0.0118(5) -0.0042(5)
Cl2 0.0833(9) 0.0790(8) 0.0562(6) -0.0033(6) -0.0283(6) -0.0072(6)
C8 0.0356(19) 0.0390(19) 0.0374(18) 0.0032(16) 0.0009(15) -0.0028(15)
C1 0.0363(19) 0.0397(19) 0.0418(19) 0.0008(16) -0.0006(15) -0.0043(16)
C10 0.088(4) 0.040(2) 0.040(2) -0.004(2) 0.013(2) -0.0014(17)
C7 0.049(2) 0.051(2) 0.041(2) -0.0043(18) 0.0038(18) -0.0052(17)
C9 0.059(3) 0.052(2) 0.040(2) 0.016(2) 0.000(2) 0.0029(17)
C3 0.054(3) 0.045(2) 0.042(2) 0.0128(19) -0.0034(19) 0.0017(17)
C2 0.049(2) 0.048(2) 0.038(2) 0.0028(19) -0.0072(15) -0.0032(17)
C12 0.045(2) 0.068(3) 0.057(2) -0.003(2) -0.002(2) -0.0041(19)
C11 0.060(3) 0.062(3) 0.050(2) -0.019(2) 0.015(2) -0.0069(18)
C4 0.078(3) 0.042(2) 0.056(3) -0.006(2) 0.009(2) 0.0001(18)
C6 0.096(4) 0.060(3) 0.056(3) 0.010(3) 0.012(3) -0.019(2)
C5 0.109(4) 0.043(2) 0.064(3) -0.008(2) 0.007(3) -0.011(2)
C15 0.092(3) 0.089(3) 0.048(3) -0.003(3) 0.017(2) -0.008(3)
C16 0.074(3) 0.100(4) 0.071(3) -0.010(3) -0.015(3) -0.024(3)
C17 0.081(4) 0.074(3) 0.087(4) 0.038(3) -0.003(3) 0.006(2)
C14 0.160(6) 0.043(2) 0.080(4) -0.005(3) 0.017(4) 0.008(2)
C13 0.083(4) 0.090(4) 0.097(4) -0.041(3) 0.015(3) -0.018(3)

loop_
_atom_type_symbol
_atom_type_description
_atom_type_scat_dispersion_real
_atom_type_scat_dispersion_imag
_atom_type_scat_source
C C 0.0033 0.0016 'International Tables Vol C Tables 4.2.6.8 and 6.1.1.4'
H H 0.0000 0.0000 'International Tables Vol C Tables 4.2.6.8 and 6.1.1.4'
Cl Cl 0.1484 0.1585 'International Tables Vol C Tables 4.2.6.8 and 6.1.1.4'

loop_
_geom_angle_atom_site_label_1
_geom_angle_atom_site_label_2
_geom_angle_atom_site_label_3
_geom_angle
C9 C8 C1 109.0(3)
C9 C8 C7 112.8(3)
C1 C8 C7 115.6(3)
C9 C8 H8 106.3
C1 C8 H8 106.3
C7 C8 H8 106.3
C12 C1 C8 112.3(3)
C12 C1 C2 117.4(3)
C8 C1 C2 118.9(3)
C12 C1 C3 121.7(3)
C8 C1 C3 117.8(3)
C2 C1 C3 59.0(2)
C9 C10 C11 120.6(4)
C9 C10 C14 119.8(5)
C11 C10 C14 119.5(4)
C15 C7 C16 107.1(4)
C15 C7 C6 107.1(4)
C16 C7 C6 110.6(4)
C15 C7 C8 112.7(3)
C16 C7 C8 107.6(3)
C6 C7 C8 111.7(3)
C10 C9 C8 125.8(4)
C10 C9 H9 117.1
C8 C9 H9 117.1
C2 C3 C17 119.7(3)
C2 C3 C4 117.8(3)
C17 C3 C4 113.0(3)
C2 C3 C1 59.6(2)
C17 C3 C1 121.0(3)
C4 C3 C1 116.0(3)
C3 C2 C1 61.4(2)
C3 C2 Cl2 118.7(3)
C1 C2 Cl2 119.4(3)
C3 C2 Cl1 121.7(3)
C1 C2 Cl1 121.5(3)
Cl2 C2 Cl1 108.11(19)
C1 C12 C11 111.5(3)
C1 C12 H12A 109.3
C11 C12 H12A 109.3
C1 C12 H12B 109.3
C11 C12 H12B 109.3
H12A C12 H12B 108.0
C13 C11 C10 123.7(4)
C13 C11 C12 120.0(5)
C10 C11 C12 116.4(4)
C3 C4 C5 112.2(4)
C3 C4 H4A 109.2
C5 C4 H4A 109.2
C3 C4 H4B 109.2
C5 C4 H4B 109.2
H4A C4 H4B 107.9
C5 C6 C7 120.0(4)
C5 C6 H6A 107.3
C7 C6 H6A 107.3
C5 C6 H6B 107.3
C7 C6 H6B 107.3
H6A C6 H6B 106.9
C6 C5 C4 115.8(3)
C6 C5 H5A 108.3
C4 C5 H5A 108.3
C6 C5 H5B 108.3
C4 C5 H5B 108.3
H5A C5 H5B 107.4
C7 C15 H15A 109.5
C7 C15 H15B 109.5
H15A C15 H15B 109.5
C7 C15 H15C 109.5
H15A C15 H15C 109.5
H15B C15 H15C 109.5
C7 C16 H16A 109.5
C7 C16 H16B 109.5
H16A C16 H16B 109.5
C7 C16 H16C 109.5
H16A C16 H16C 109.5
H16B C16 H16C 109.5
C3 C17 H17A 109.5
C3 C17 H17B 109.5
H17A C17 H17B 109.5
C3 C17 H17C 109.5
H17A C17 H17C 109.5
H17B C17 H17C 109.5
C10 C14 H14A 109.5
C10 C14 H14B 109.5
H14A C14 H14B 109.5
C10 C14 H14C 109.5
H14A C14 H14C 109.5
H14B C14 H14C 109.5
C11 C13 H13A 120.0
C11 C13 H13B 120.0
H13A C13 H13B 120.0

loop_
_geom_bond_atom_site_label_1
_geom_bond_atom_site_label_2
_geom_bond_distance
Cl1 C2 1.765(4)
Cl2 C2 1.764(4)
C8 C9 1.503(5)
C8 C1 1.513(5)
C8 C7 1.580(5)
C8 H8 0.9800
C1 C12 1.505(5)
C1 C2 1.514(5)
C1 C3 1.542(5)
C10 C9 1.335(6)
C10 C11 1.453(6)
C10 C14 1.515(6)
C7 C15 1.532(5)
C7 C16 1.532(6)
C7 C6 1.539(6)
C9 H9 0.9300
C3 C2 1.506(5)
C3 C17 1.514(5)
C3 C4 1.518(6)
C12 C11 1.507(5)
C12 H12A 0.9700
C12 H12B 0.9700
C11 C13 1.333(6)
C4 C5 1.528(5)
C4 H4A 0.9700
C4 H4B 0.9700
C6 C5 1.511(6)
C6 H6A 0.9700
C6 H6B 0.9700
C5 H5A 0.9700
C5 H5B 0.9700
C15 H15A 0.9600
C15 H15B 0.9600
C15 H15C 0.9600
C16 H16A 0.9600
C16 H16B 0.9600
C16 H16C 0.9600
C17 H17A 0.9600
C17 H17B 0.9600
C17 H17C 0.9600
C14 H14A 0.9600
C14 H14B 0.9600
C14 H14C 0.9600
C13 H13A 0.9300
C13 H13B 0.9300

loop_
_geom_hbond_atom_site_label_D
_geom_hbond_atom_site_label_H
_geom_hbond_atom_site_label_A
_geom_hbond_distance_DH
_geom_hbond_distance_HA
_geom_hbond_distance_DA
_geom_hbond_angle_DHA
C8 H8 Cl1 0.98 2.60 3.174(3) 117

_cod_database_fobs_code 1545622
